data_4023158
loop_
_publ_author_name
'Shigeharu Wakabayashi'
'Saori Imamura'
'Yoshikazu Sugihara'
'Makoto Shimizu'
'Toshikazu Kitagawa'
'Yasuhiro Ohki'
'Kazuyuki Tatsumi'

_publ_section_title
;
 3-(Dimethylboryl)pyridine: Synthesis, Structure,
 and Remarkable Steric Effects in Scrambling Reactions
;
_journal_name_full 'Journal of Organic Chemistry'
_journal_page_first 81
_journal_page_last 87
_journal_paper_doi 10.1021/jo7018043
_journal_volume 73
_journal_year 2008
_chemical_formula_moiety 'C7 H10 B N '
_chemical_formula_sum 'C7 H10 B N'
_chemical_formula_weight 118.97
_space_group_IT_number 14
_symmetry_cell_setting monoclinic
_symmetry_Int_Tables_number 14
_symmetry_space_group_name_Hall '-P 2yn'
_symmetry_space_group_name_H-M 'P 1 21/n 1'
_audit_creation_date 'Sat Feb 15 08:03:10 2003'
_audit_creation_method 'by teXsan'
_cell_angle_alpha 90
_cell_angle_beta 95.168(9)
_cell_angle_gamma 90
_cell_formula_units_Z 8
_cell_length_a 10.523(7)
_cell_length_b 12.722(8)
_cell_length_c 10.611(7)
_cell_measurement_reflns_used 3616
_cell_measurement_temperature 173.2
_cell_measurement_theta_max 27.5
_cell_measurement_theta_min 3.1
_cell_volume 1414(1)
_computing_cell_refinement CRYSTALCLEAR
_computing_data_collection CRYSTALCLEAR
_computing_data_reduction 'teXsan Ver. 1.11'
_computing_publication_material 'teXsan Ver. 1.11'
_computing_structure_refinement 'teXsan Ver. 1.10'
_computing_structure_solution SIR92
_diffrn_detector_area_resol_mean 28.57
_diffrn_measured_fraction_theta_full 0.9828
_diffrn_measured_fraction_theta_max 0.9828
_diffrn_measurement_device_type 'Rigaku/MSC Mercury CCD'
_diffrn_measurement_method \w
_diffrn_radiation_type 'Mo K\a'
_diffrn_radiation_wavelength 0.7107
_diffrn_reflns_av_R_equivalents 0.039
_diffrn_reflns_limit_h_max 13
_diffrn_reflns_limit_h_min -12
_diffrn_reflns_limit_k_max 16
_diffrn_reflns_limit_k_min -16
_diffrn_reflns_limit_l_max 13
_diffrn_reflns_limit_l_min -9
_diffrn_reflns_number 11302
_diffrn_reflns_theta_full 27.50
_diffrn_reflns_theta_max 27.50
_exptl_absorpt_coefficient_mu 0.064
_exptl_absorpt_correction_T_max 1.000
_exptl_absorpt_correction_T_min 0.906
_exptl_absorpt_correction_type multi-scan
_exptl_absorpt_process_details '(Jacobson, 1998)'
_exptl_crystal_colour Colorless
_exptl_crystal_density_diffrn 1.117
_exptl_crystal_density_method 'not measured'
_exptl_crystal_description platelet
_exptl_crystal_size_max 0.200
_exptl_crystal_size_mid 0.100
_exptl_crystal_size_min 0.050
_refine_diff_density_max 0.31
_refine_diff_density_min -0.27
_refine_ls_extinction_method none
_refine_ls_goodness_of_fit_ref 1.453
_refine_ls_hydrogen_treatment refall
_refine_ls_number_parameters 243
_refine_ls_number_reflns 2380
_refine_ls_R_factor_gt 0.0631
_refine_ls_shift/su_max 0.0003
_refine_ls_structure_factor_coef F
_refine_ls_weighting_details 'w = 1/[\s^2^(Fo) + 0.00002|Fo|^2^]'
_refine_ls_weighting_scheme calc
_refine_ls_wR_factor_ref 0.0641
_reflns_number_gt 2380
_reflns_number_total 3205
_reflns_threshold_expression F^2^>2.0\s(F^2^)
_cod_data_source_file jo7018043-File001.cif
_cod_data_source_block py-3-BMe2/4
_cod_original_sg_symbol_H-M 'P 21/n'
_cod_original_formula_sum 'C7 H10 B N '
_cod_database_code 4023158

loop_
_symmetry_equiv_pos_as_xyz
x,y,z
1/2-x,1/2+y,1/2-z
-x,-y,-z
1/2+x,1/2-y,1/2+z

loop_
_atom_site_label
_atom_site_type_symbol
_atom_site_fract_x
_atom_site_fract_y
_atom_site_fract_z
_atom_site_U_iso_or_equiv
_atom_site_adp_type
_atom_site_occupancy
_atom_site_calc_flag
_atom_site_refinement_flags
_atom_site_disorder_assembly
_atom_site_disorder_group
N(1) N -0.1628(2) 0.1604(1) 0.8943(2) 0.0235(5) Uani 1.00 d . . .
N(2) N -0.1547(2) -0.0403(1) 1.2895(2) 0.0244(5) Uani 1.00 d . . .
C(1) C -0.2148(2) 0.0917(2) 0.9752(2) 0.0195(5) Uani 1.00 d . . .
C(2) C -0.1969(2) 0.0967(2) 1.1053(2) 0.0160(5) Uani 1.00 d . . .
C(3) C -0.1200(2) 0.1774(2) 1.1540(2) 0.0272(6) Uani 1.00 d . . .
C(4) C -0.0648(2) 0.2484(2) 1.0768(2) 0.0308(7) Uani 1.00 d . . .
C(5) C -0.0872(2) 0.2388(2) 0.9480(2) 0.0256(6) Uani 1.00 d . . .
C(6) C -0.3446(3) -0.0756(2) 1.1208(2) 0.0320(7) Uani 1.00 d . . .
C(7) C -0.3583(3) 0.0878(2) 1.2800(3) 0.0333(7) Uani 1.00 d . . .
C(8) C -0.0413(2) -0.0684(2) 1.2466(2) 0.0212(6) Uani 1.00 d . . .
C(9) C 0.0517(2) -0.1274(2) 1.3129(2) 0.0166(5) Uani 1.00 d . . .
C(10) C 0.0251(2) -0.1587(2) 1.4325(2) 0.0290(6) Uani 1.00 d . . .
C(11) C -0.0886(2) -0.1317(2) 1.4803(2) 0.0350(7) Uani 1.00 d . . .
C(12) C -0.1763(2) -0.0729(2) 1.4075(2) 0.0268(6) Uani 1.00 d . . .
C(13) C 0.2885(2) -0.0617(2) 1.3019(2) 0.0261(6) Uani 1.00 d . . .
C(14) C 0.2400(2) -0.2684(2) 1.3086(2) 0.0271(7) Uani 1.00 d . . .
B(1) B -0.2676(2) 0.0173(2) 1.1975(2) 0.0225(6) Uani 1.00 d . . .
B(2) B 0.1894(2) -0.1540(2) 1.2596(2) 0.0203(6) Uani 1.00 d . . .
H(1) H -0.266 0.040 0.940 0.028 Uiso 1.00 calc . . .
H(2) H -0.104 0.182 1.245 0.040 Uiso 1.00 calc . . .
H(3) H -0.016 0.306 1.108 0.046 Uiso 1.00 calc . . .
H(4) H -0.052 0.286 0.892 0.026 Uiso 1.00 calc . . .
H(5) H -0.419 -0.048 1.063 0.055 Uiso 1.00 calc . . .
H(6) H -0.285 -0.121 1.075 0.038 Uiso 1.00 calc . . .
H(7) H -0.383 -0.125 1.180 0.044 Uiso 1.00 calc . . .
H(8) H -0.414 0.041 1.336 0.052 Uiso 1.00 calc . . .
H(9) H -0.420 0.128 1.221 0.046 Uiso 1.00 calc . . .
H(10) H -0.305 0.139 1.335 0.047 Uiso 1.00 calc . . .
H(11) H -0.028 -0.044 1.163 0.028 Uiso 1.00 calc . . .
H(12) H 0.087 -0.199 1.481 0.038 Uiso 1.00 calc . . .
H(13) H -0.104 -0.153 1.566 0.046 Uiso 1.00 calc . . .
H(14) H -0.256 -0.053 1.439 0.022 Uiso 1.00 calc . . .
H(15) H 0.255 0.006 1.281 0.038 Uiso 1.00 calc . . .
H(16) H 0.370 -0.069 1.259 0.029 Uiso 1.00 calc . . .
H(17) H 0.306 -0.062 1.395 0.038 Uiso 1.00 calc . . .
H(18) H 0.315 -0.293 1.259 0.033 Uiso 1.00 calc . . .
H(19) H 0.178 -0.329 1.299 0.038 Uiso 1.00 calc . . .
H(20) H 0.265 -0.270 1.397 0.041 Uiso 1.00 calc . . .

loop_
_atom_site_aniso_label
_atom_site_aniso_U_11
_atom_site_aniso_U_22
_atom_site_aniso_U_33
_atom_site_aniso_U_12
_atom_site_aniso_U_13
_atom_site_aniso_U_23
N(1) 0.0196(9) 0.024(1) 0.0267(10) 0.0030(8) 0.0038(7) 0.0006(8)
N(2) 0.0256(10) 0.026(1) 0.0225(10) 0.0004(8) 0.0041(8) -0.0009(8)
C(1) 0.017(1) 0.020(1) 0.022(1) 0.0020(9) 0.0023(8) -0.0019(9)
C(2) 0.0145(9) 0.018(1) 0.016(1) 0.0057(8) 0.0023(8) -0.0001(8)
C(3) 0.028(1) 0.031(1) 0.022(1) 0.005(1) -0.0021(9) -0.0038(10)
C(4) 0.024(1) 0.029(1) 0.038(1) -0.002(1) -0.002(1) -0.007(1)
C(5) 0.020(1) 0.022(1) 0.035(1) -0.0024(10) 0.0070(10) 0.0011(10)
C(6) 0.032(1) 0.037(1) 0.026(1) -0.007(1) 0.001(1) 0.007(1)
C(7) 0.030(1) 0.039(2) 0.032(1) 0.011(1) 0.009(1) 0.003(1)
C(8) 0.025(1) 0.023(1) 0.016(1) 0.0037(9) 0.0071(9) 0.0020(8)
C(9) 0.0187(10) 0.016(1) 0.015(1) -0.0002(8) 0.0018(8) 0.0000(8)
C(10) 0.027(1) 0.034(1) 0.025(1) 0.003(1) 0.0001(10) 0.010(1)
C(11) 0.035(1) 0.051(2) 0.020(1) -0.001(1) 0.007(1) 0.010(1)
C(12) 0.024(1) 0.038(1) 0.020(1) 0.001(1) 0.0080(9) -0.0015(10)
C(13) 0.031(1) 0.026(1) 0.021(1) -0.001(1) 0.0023(10) 0.0010(9)
C(14) 0.028(1) 0.025(1) 0.028(1) 0.004(1) 0.003(1) 0.0033(10)
B(1) 0.021(1) 0.026(1) 0.021(1) 0.004(1) 0.0042(10) 0.0032(10)
B(2) 0.020(1) 0.022(1) 0.019(1) 0.003(1) 0.0036(9) 0.0031(10)

loop_
_atom_type_symbol
_atom_type_description
_atom_type_scat_dispersion_real
_atom_type_scat_dispersion_imag
_atom_type_scat_source
B B 0.001 0.001
;International Tables for Crystallography
(1992, Vol. C, Tables 4.2.6.8 and 6.1.1.1)
;
N N 0.006 0.003
;International Tables for Crystallography
(1992, Vol. C, Tables 4.2.6.8 and 6.1.1.1)
;
C C 0.003 0.002
;International Tables for Crystallography
(1992, Vol. C, Tables 4.2.6.8 and 6.1.1.1)
;
H H 0.000 0.000
;International Tables for Crystallography
(1992, Vol. C, Table 6.1.1.2)
;

loop_
_geom_angle_atom_site_label_1
_geom_angle_atom_site_label_2
_geom_angle_atom_site_label_3
_geom_angle
_geom_angle_site_symmetry_1
_geom_angle_site_symmetry_2
_geom_angle_site_symmetry_3
_geom_angle_publ_flag
C(1) N(1) C(5) 116.9(2) . . . yes
C(1) N(1) B(2) 123.5(2) . . 3_557 yes
C(5) N(1) B(2) 119.6(2) . . 3_557 yes
C(8) N(2) C(12) 116.9(2) . . . yes
C(8) N(2) B(1) 121.8(2) . . . yes
C(12) N(2) B(1) 120.9(2) . . . yes
N(1) C(1) C(2) 124.8(2) . . . yes
C(1) C(2) C(3) 115.7(2) . . . yes
C(1) C(2) B(1) 122.9(2) . . . yes
C(3) C(2) B(1) 121.4(2) . . . yes
C(2) C(3) C(4) 121.9(2) . . . yes
C(3) C(4) C(5) 119.2(2) . . . yes
N(1) C(5) C(4) 121.5(2) . . . yes
N(2) C(8) C(9) 125.2(2) . . . yes
C(8) C(9) C(10) 115.6(2) . . . yes
C(8) C(9) B(2) 123.1(2) . . . yes
C(10) C(9) B(2) 121.1(2) . . . yes
C(9) C(10) C(11) 121.2(2) . . . yes
C(10) C(11) C(12) 119.3(2) . . . yes
N(2) C(12) C(11) 121.7(2) . . . yes
N(2) B(1) C(2) 106.8(2) . . . yes
N(2) B(1) C(6) 106.1(2) . . . yes
N(2) B(1) C(7) 110.8(2) . . . yes
C(2) B(1) C(6) 112.8(2) . . . yes
C(2) B(1) C(7) 107.6(2) . . . yes
C(6) B(1) C(7) 112.6(2) . . . yes
N(1) B(2) C(9) 106.2(2) 3_557 . . yes
N(1) B(2) C(13) 111.3(2) 3_557 . . yes
N(1) B(2) C(14) 107.3(2) 3_557 . . yes
C(9) B(2) C(13) 108.9(2) . . . yes
C(9) B(2) C(14) 110.5(2) . . . yes
C(13) B(2) C(14) 112.4(2) . . . yes

loop_
_geom_bond_atom_site_label_1
_geom_bond_atom_site_label_2
_geom_bond_distance
_geom_bond_site_symmetry_1
_geom_bond_site_symmetry_2
_geom_bond_publ_flag
N(1) C(1) 1.373(3) . . yes
N(1) C(5) 1.368(3) . . yes
N(1) B(2) 1.633(3) . 3_557 yes
N(2) C(8) 1.363(3) . . yes
N(2) C(12) 1.357(3) . . yes
N(2) B(1) 1.640(3) . . yes
C(1) C(2) 1.378(3) . . yes
C(2) C(3) 1.379(3) . . yes
C(2) B(1) 1.632(3) . . yes
C(3) C(4) 1.382(3) . . yes
C(4) C(5) 1.372(3) . . yes
C(6) B(1) 1.611(4) . . yes
C(7) B(1) 1.623(3) . . yes
C(8) C(9) 1.376(3) . . yes
C(9) C(10) 1.383(3) . . yes
C(9) B(2) 1.637(3) . . yes
C(10) C(11) 1.384(3) . . yes
C(11) C(12) 1.371(3) . . yes
C(13) B(2) 1.608(3) . . yes
C(14) B(2) 1.620(3) . . yes

loop_
_geom_contact_atom_site_label_1
_geom_contact_atom_site_label_2
_geom_contact_distance
_geom_contact_site_symmetry_1
_geom_contact_site_symmetry_2
_geom_contact_publ_flag
C(4) C(14) 3.529(4) . 2_557 ?
C(4) C(12) 3.563(4) . 2_457 ?

loop_
_geom_torsion_atom_site_label_1
_geom_torsion_atom_site_label_2
_geom_torsion_atom_site_label_3
_geom_torsion_atom_site_label_4
_geom_torsion
_geom_torsion_site_symmetry_1
_geom_torsion_site_symmetry_2
_geom_torsion_site_symmetry_3
_geom_torsion_site_symmetry_4
_geom_torsion_publ_flag
N(1) C(1) C(2) C(3) -0.4(3) . . . . yes
N(1) C(1) C(2) B(1) 176.3(2) . . . . yes
N(1) C(5) C(4) C(3) -0.1(3) . . . . yes
N(2) C(8) C(9) C(10) -0.5(3) . . . . yes
N(2) C(8) C(9) B(2) -176.9(2) . . . . yes
N(2) C(12) C(11) C(10) 0.0(4) . . . . yes
N(2) B(1) C(2) C(1) 123.6(2) . . . . yes
N(2) B(1) C(2) C(3) -59.9(2) . . . . yes
C(1) N(1) C(5) C(4) -0.2(3) . . . . yes
C(1) N(1) B(2) C(9) -115.6(2) . . 3_557 3_557 yes
C(1) N(1) B(2) C(13) 2.8(3) . . 3_557 3_557 yes
C(1) N(1) B(2) C(14) 126.2(2) . . 3_557 3_557 yes
C(1) C(2) C(3) C(4) 0.1(3) . . . . yes
C(1) C(2) B(1) C(6) 7.4(3) . . . . yes
C(1) C(2) B(1) C(7) -117.4(2) . . . . yes
C(2) C(1) N(1) C(5) 0.4(3) . . . . yes
C(2) C(1) N(1) B(2) -178.2(2) . . . 3_557 yes
C(2) C(3) C(4) C(5) 0.1(3) . . . . yes
C(2) B(1) N(2) C(8) -36.9(3) . . . . yes
C(2) B(1) N(2) C(12) 150.7(2) . . . . yes
C(3) C(2) B(1) C(6) -176.1(2) . . . . yes
C(3) C(2) B(1) C(7) 59.1(3) . . . . yes
C(4) C(3) C(2) B(1) -176.7(2) . . . . yes
C(4) C(5) N(1) B(2) 178.5(2) . . . 3_557 yes
C(5) N(1) B(2) C(9) 65.8(2) . . 3_557 3_557 yes
C(5) N(1) B(2) C(13) -175.8(2) . . 3_557 3_557 yes
C(5) N(1) B(2) C(14) -52.4(2) . . 3_557 3_557 yes
C(6) B(1) N(2) C(8) 83.6(2) . . . . yes
C(6) B(1) N(2) C(12) -88.8(2) . . . . yes
C(7) B(1) N(2) C(8) -153.9(2) . . . . yes
C(7) B(1) N(2) C(12) 33.8(3) . . . . yes
C(8) N(2) C(12) C(11) -0.3(3) . . . . yes
C(8) C(9) C(10) C(11) 0.1(3) . . . . yes
C(8) C(9) B(2) C(13) 88.6(2) . . . . yes
C(8) C(9) B(2) C(14) -147.5(2) . . . . yes
C(9) C(8) N(2) C(12) 0.6(3) . . . . yes
C(9) C(8) N(2) B(1) -172.1(2) . . . . yes
C(9) C(10) C(11) C(12) 0.1(4) . . . . yes
C(10) C(9) B(2) C(13) -87.6(2) . . . . yes
C(10) C(9) B(2) C(14) 36.3(3) . . . . yes
C(11) C(10) C(9) B(2) 176.6(2) . . . . yes
C(11) C(12) N(2) B(1) 172.4(2) . . . . yes
C(11) C(12) N(2) B(1) 172.4(2) . . . . yes
